data_4311950
loop_
_publ_author_name
'Seung Uk Son'
'Kang Hyun Park'
'Young-Shin Lee'
'Bo Yun Kim'
'Cheol Ho Choi'
'Myoung Soo Lah'
'Yun Hee Jang'
'Du-Jeon Jang'
'Young Keun Chung'

_publ_section_title
;
 Synthesis of Ru(II) Complexes of N-Heterocyclic Carbenes and Their
 Promising Photoluminescence Properties in Water
;
_journal_name_full 'Inorganic Chemistry'
_journal_page_first 6896
_journal_page_last 6898
_journal_paper_doi 10.1021/ic049514f
_journal_volume 43
_journal_year 2004
_chemical_formula_sum 'C74 H66 B2 N10 Ru'
_chemical_formula_weight 1218.06
_chemical_name_systematic
;
 ?
;
_space_group_IT_number 14
_symmetry_cell_setting monoclinic
_symmetry_space_group_name_Hall '-P 2yn'
_symmetry_space_group_name_H-M 'P 1 21/n 1'
_atom_sites_solution_hydrogens geom
_atom_sites_solution_primary direct
_atom_sites_solution_secondary difmap
_audit_creation_method SHELXL-97
_cell_angle_alpha 90.00
_cell_angle_beta 101.5380(10)
_cell_angle_gamma 90.00
_cell_formula_units_Z 4
_cell_length_a 18.2725(12)
_cell_length_b 18.1471(12)
_cell_length_c 19.0418(12)
_cell_measurement_reflns_used 5663
_cell_measurement_temperature 173(2)
_cell_measurement_theta_max 28.27
_cell_measurement_theta_min 2.25
_cell_volume 6186.5(7)
_computing_cell_refinement 'Bruker SAINT'
_computing_data_collection 'Bruker SMART'
_computing_data_reduction 'Bruker SAINT'
_computing_molecular_graphics ORTEP3
_computing_publication_material WinGX
_computing_structure_refinement 'Bruker SHELXTL'
_computing_structure_solution 'Bruker SHELXTL'
_diffrn_ambient_temperature 173(2)
_diffrn_measured_fraction_theta_full 0.957
_diffrn_measured_fraction_theta_max 0.957
_diffrn_measurement_device_type 'CCD area detector'
_diffrn_measurement_method 'phi and omega scans'
_diffrn_radiation_monochromator graphite
_diffrn_radiation_source 'fine-focus sealed tube'
_diffrn_radiation_type MoK\a
_diffrn_radiation_wavelength 0.71073
_diffrn_reflns_av_R_equivalents 0.0246
_diffrn_reflns_av_sigmaI/netI 0.0333
_diffrn_reflns_limit_h_max 23
_diffrn_reflns_limit_h_min -24
_diffrn_reflns_limit_k_max 23
_diffrn_reflns_limit_k_min -16
_diffrn_reflns_limit_l_max 25
_diffrn_reflns_limit_l_min -25
_diffrn_reflns_number 37960
_diffrn_reflns_theta_full 28.30
_diffrn_reflns_theta_max 28.30
_diffrn_reflns_theta_min 1.41
_diffrn_standards_decay_% <2.0
_exptl_absorpt_coefficient_mu 0.307
_exptl_absorpt_correction_T_max 0.8872
_exptl_absorpt_correction_T_min 0.7806
_exptl_absorpt_correction_type multi-scan
_exptl_absorpt_process_details 'Bruker SADABS'
_exptl_crystal_colour yellow
_exptl_crystal_density_diffrn 1.308
_exptl_crystal_density_method 'not measured'
_exptl_crystal_description prism
_exptl_crystal_F_000 2536
_exptl_crystal_size_max 0.85
_exptl_crystal_size_mid 0.40
_exptl_crystal_size_min 0.40
_refine_diff_density_max 0.608
_refine_diff_density_min -0.385
_refine_diff_density_rms 0.059
_refine_ls_extinction_method none
_refine_ls_goodness_of_fit_ref 1.020
_refine_ls_hydrogen_treatment mixed
_refine_ls_matrix_type full
_refine_ls_number_parameters 1048
_refine_ls_number_reflns 14734
_refine_ls_number_restraints 0
_refine_ls_restrained_S_all 1.020
_refine_ls_R_factor_all 0.0532
_refine_ls_R_factor_gt 0.0350
_refine_ls_shift/su_max 0.003
_refine_ls_shift/su_mean 0.000
_refine_ls_structure_factor_coef Fsqd
_refine_ls_weighting_details 'calc w=1/[\s^2^(Fo^2^)+(0.0466P)^2^+2.7972P] where P=(Fo^2^+2Fc^2^)/3'
_refine_ls_weighting_scheme calc
_refine_ls_wR_factor_gt 0.0850
_refine_ls_wR_factor_ref 0.0969
_reflns_number_gt 11404
_reflns_number_total 14734
_reflns_threshold_expression >2sigma(I)
_cod_data_source_file ic049514fsi20040414_041724.cif
_cod_data_source_block o03_06mo
_cod_depositor_comments
;
The following automatic conversions were performed:
'_symmetry_cell_setting' value 'Monoclinic' changed to 'monoclinic'
according to '/home/saulius/struct/CIF-dictionaries/cif_core.dic'
dictionary named 'cif_core.dic' version 2.4.1 from
2010-06-29.

'_exptl_absorpt_correction_type' value 'Multi-scan' changed
to 'multi-scan' according to
'/home/saulius/struct/CIF-dictionaries/cif_core.dic' dictionary named
'cif_core.dic' version 2.4.1 from 2010-06-29.

Automatic conversion script
Id: cif_fix_enum 1527 2010-12-29 10:47:43Z saulius 
;
_cod_database_code 4311950

loop_
_symmetry_equiv_pos_as_xyz
'x, y, z'
'-x+1/2, y+1/2, -z+1/2'
'-x, -y, -z'
'x-1/2, -y-1/2, z-1/2'

loop_
_atom_site_label
_atom_site_type_symbol
_atom_site_fract_x
_atom_site_fract_y
_atom_site_fract_z
_atom_site_U_iso_or_equiv
_atom_site_adp_type
_atom_site_occupancy
_atom_site_symmetry_multiplicity
_atom_site_calc_flag
_atom_site_refinement_flags
_atom_site_disorder_assembly
_atom_site_disorder_group
Ru1 Ru 0.513651(8) 0.229753(8) 0.787433(8) 0.02589(5) Uani 1 1 d . . .
N1 N 0.45111(9) 0.15425(10) 0.91766(9) 0.0345(4) Uani 1 1 d . . .
N2 N 0.45792(9) 0.27225(9) 0.91352(9) 0.0328(4) Uani 1 1 d . . .
N3 N 0.50720(9) 0.33090(9) 0.82978(9) 0.0304(3) Uani 1 1 d . . .
N4 N 0.55445(10) 0.37131(10) 0.73642(9) 0.0360(4) Uani 1 1 d . . .
N5 N 0.58536(10) 0.29733(11) 0.65977(10) 0.0399(4) Uani 1 1 d . . .
N6 N 0.34290(9) 0.25822(10) 0.70813(9) 0.0350(4) Uani 1 1 d . . .
N7 N 0.39732(9) 0.15953(10) 0.68350(9) 0.0332(4) Uani 1 1 d . . .
N8 N 0.51524(9) 0.13126(9) 0.73835(8) 0.0293(3) Uani 1 1 d . . .
N9 N 0.63341(9) 0.12271(9) 0.80130(9) 0.0323(4) Uani 1 1 d . . .
N10 N 0.68045(9) 0.20494(10) 0.87819(9) 0.0343(4) Uani 1 1 d . . .
C1 C 0.47215(10) 0.20854(11) 0.87804(10) 0.0296(4) Uani 1 1 d . . .
C2 C 0.42352(13) 0.18259(15) 0.97529(12) 0.0431(5) Uani 1 1 d . . .
C3 C 0.42736(13) 0.25529(15) 0.97315(12) 0.0416(5) Uani 1 1 d . . .
C4 C 0.47639(11) 0.34004(12) 0.88787(11) 0.0338(4) Uani 1 1 d . . .
C5 C 0.46604(13) 0.40866(13) 0.91539(14) 0.0434(5) Uani 1 1 d . . .
C6 C 0.48961(14) 0.46936(14) 0.88150(15) 0.0489(6) Uani 1 1 d . . .
C7 C 0.52056(13) 0.46175(13) 0.82188(14) 0.0447(5) Uani 1 1 d . . .
C8 C 0.52738(11) 0.39142(12) 0.79687(11) 0.0348(4) Uani 1 1 d . . .
C9 C 0.58297(14) 0.41469(15) 0.68734(14) 0.0465(6) Uani 1 1 d . . .
C10 C 0.60190(15) 0.36814(15) 0.64044(14) 0.0512(6) Uani 1 1 d . . .
C11 C 0.55535(11) 0.29751(12) 0.71848(11) 0.0327(4) Uani 1 1 d . . .
C12 C 0.5992(2) 0.2310(2) 0.62198(19) 0.0632(8) Uani 1 1 d . . .
C13 C 0.45938(17) 0.07644(14) 0.90365(17) 0.0478(6) Uani 1 1 d . . .
C14 C 0.40903(11) 0.22333(11) 0.72431(10) 0.0313(4) Uani 1 1 d . . .
C15 C 0.29171(13) 0.21848(14) 0.65857(13) 0.0437(5) Uani 1 1 d . . .
C16 C 0.32469(12) 0.15718(15) 0.64261(12) 0.0421(5) Uani 1 1 d . . .
C17 C 0.45497(11) 0.10790(11) 0.69028(10) 0.0319(4) Uani 1 1 d . . .
C18 C 0.45401(14) 0.04153(13) 0.65489(12) 0.0404(5) Uani 1 1 d . . .
C19 C 0.51830(15) -0.00084(13) 0.66919(12) 0.0438(5) Uani 1 1 d . . .
C20 C 0.58118(14) 0.02245(13) 0.71710(12) 0.0404(5) Uani 1 1 d . . .
C21 C 0.57738(11) 0.08905(11) 0.75095(11) 0.0326(4) Uani 1 1 d . . .
C22 C 0.70558(12) 0.09888(14) 0.83178(13) 0.0405(5) Uani 1 1 d . . .
C23 C 0.73442(12) 0.15018(14) 0.87888(13) 0.0422(5) Uani 1 1 d . . .
C24 C 0.61781(10) 0.18963(11) 0.83028(10) 0.0297(4) Uani 1 1 d . . .
C25 C 0.68785(15) 0.26933(15) 0.92495(15) 0.0434(5) Uani 1 1 d . . .
C26 C 0.32679(14) 0.32745(15) 0.74068(14) 0.0441(5) Uani 1 1 d . . .
B1 B 0.24657(12) 0.46578(12) 0.04972(12) 0.0297(4) Uani 1 1 d . . .
B2 B 0.26526(13) 0.49919(13) 0.55826(12) 0.0325(5) Uani 1 1 d . . .
C27 C 0.31082(12) 0.55814(12) 0.61690(11) 0.0367(5) Uani 1 1 d . . .
C28 C 0.38798(14) 0.55529(14) 0.64335(13) 0.0458(5) Uani 1 1 d . . .
C29 C 0.42570(16) 0.60804(15) 0.68977(14) 0.0537(6) Uani 1 1 d . . .
C30 C 0.38770(17) 0.66603(15) 0.71250(13) 0.0529(7) Uani 1 1 d . . .
C31 C 0.31192(17) 0.67056(15) 0.68860(13) 0.0508(6) Uani 1 1 d . . .
C32 C 0.27454(15) 0.61800(14) 0.64178(13) 0.0446(5) Uani 1 1 d . . .
C33 C 0.21803(11) 0.54738(11) 0.48965(11) 0.0319(4) Uani 1 1 d . . .
C34 C 0.24434(13) 0.61523(13) 0.46949(12) 0.0392(5) Uani 1 1 d . . .
C35 C 0.20773(14) 0.65526(15) 0.41038(13) 0.0458(6) Uani 1 1 d . . .
C36 C 0.14271(14) 0.62910(14) 0.36873(12) 0.0443(5) Uani 1 1 d . . .
C37 C 0.11431(14) 0.56296(13) 0.38676(12) 0.0417(5) Uani 1 1 d . . .
C38 C 0.15143(13) 0.52332(13) 0.44591(12) 0.0379(5) Uani 1 1 d . . .
C39 C 0.32627(11) 0.44613(12) 0.52965(11) 0.0341(4) Uani 1 1 d . . .
C40 C 0.36608(14) 0.46939(14) 0.47891(15) 0.0484(6) Uani 1 1 d . . .
C41 C 0.42184(15) 0.42779(16) 0.45757(16) 0.0552(7) Uani 1 1 d . . .
C42 C 0.43956(14) 0.35942(15) 0.48700(15) 0.0512(6) Uani 1 1 d . . .
C43 C 0.40181(15) 0.33377(15) 0.53703(15) 0.0518(6) Uani 1 1 d . . .
C44 C 0.34669(13) 0.37652(14) 0.55788(13) 0.0439(5) Uani 1 1 d . . .
C45 C 0.20764(11) 0.44852(12) 0.59478(12) 0.0370(5) Uani 1 1 d . . .
C46 C 0.19055(14) 0.46218(16) 0.66189(14) 0.0467(6) Uani 1 1 d . . .
C47 C 0.13961(16) 0.41973(19) 0.69011(18) 0.0611(8) Uani 1 1 d . . .
C48 C 0.10413(16) 0.36150(19) 0.6520(2) 0.0693(10) Uani 1 1 d . . .
C49 C 0.11992(15) 0.34474(16) 0.58640(19) 0.0600(8) Uani 1 1 d . . .
C50 C 0.17093(13) 0.38702(14) 0.55865(15) 0.0457(6) Uani 1 1 d . . .
C51 C 0.30535(11) 0.41329(11) 0.10376(10) 0.0304(4) Uani 1 1 d . . .
C52 C 0.37725(12) 0.39601(12) 0.09638(11) 0.0353(4) Uani 1 1 d . . .
C53 C 0.42432(13) 0.34950(13) 0.14369(13) 0.0407(5) Uani 1 1 d . . .
C54 C 0.40036(14) 0.31939(13) 0.20089(13) 0.0434(5) Uani 1 1 d . . .
C55 C 0.32926(15) 0.33494(15) 0.21066(14) 0.0507(6) Uani 1 1 d . . .
C56 C 0.28316(14) 0.38037(14) 0.16275(13) 0.0437(5) Uani 1 1 d . . .
C57 C 0.22181(11) 0.53711(11) 0.09384(11) 0.0312(4) Uani 1 1 d . . .
C58 C 0.25117(13) 0.55316(13) 0.16593(12) 0.0386(5) Uani 1 1 d . . .
C59 C 0.22864(15) 0.61416(15) 0.20065(15) 0.0519(7) Uani 1 1 d . . .
C60 C 0.17590(15) 0.66185(16) 0.16499(17) 0.0575(8) Uani 1 1 d . . .
C61 C 0.14738(13) 0.64979(13) 0.09316(17) 0.0492(6) Uani 1 1 d . . .
C62 C 0.17014(12) 0.58873(12) 0.05908(13) 0.0373(5) Uani 1 1 d . . .
C63 C 0.18804(13) 0.34698(13) -0.01920(12) 0.0418(5) Uani 1 1 d . . .
C64 C 0.17539(11) 0.41326(11) 0.01506(10) 0.0330(4) Uani 1 1 d . . .
C65 C 0.10042(12) 0.42860(12) 0.01466(11) 0.0342(4) Uani 1 1 d . . .
C66 C 0.04237(13) 0.38410(13) -0.02067(13) 0.0418(5) Uani 1 1 d . . .
C67 C 0.05737(14) 0.32204(14) -0.05731(13) 0.0461(6) Uani 1 1 d . . .
C68 C 0.13074(15) 0.30273(14) -0.05539(13) 0.0462(6) Uani 1 1 d . . .
C69 C 0.28340(11) 0.50095(12) -0.01542(11) 0.0342(4) Uani 1 1 d . . .
C70 C 0.26564(14) 0.47895(17) -0.08751(12) 0.0467(6) Uani 1 1 d . . .
C71 C 0.29559(16) 0.5133(2) -0.14070(14) 0.0591(8) Uani 1 1 d . . .
C72 C 0.34343(16) 0.57126(19) -0.12475(15) 0.0613(8) Uani 1 1 d . . .
C73 C 0.36368(15) 0.59421(17) -0.05441(16) 0.0523(7) Uani 1 1 d . . .
C74 C 0.33430(13) 0.55892(13) -0.00111(13) 0.0406(5) Uani 1 1 d . . .
H1 H 0.4064(14) 0.1523(14) 1.0041(14) 0.052(7) Uiso 1 1 d . . .
H2 H 0.4150(14) 0.2892(14) 1.0030(14) 0.049(7) Uiso 1 1 d . . .
H3 H 0.4431(13) 0.4106(13) 0.9527(13) 0.037(6) Uiso 1 1 d . . .
H4 H 0.4838(14) 0.5159(15) 0.9012(14) 0.052(7) Uiso 1 1 d . . .
H5 H 0.5352(14) 0.5040(15) 0.7953(13) 0.049(7) Uiso 1 1 d . . .
H6 H 0.5823(14) 0.4649(15) 0.6926(14) 0.052(8) Uiso 1 1 d . . .
H7 H 0.6220(15) 0.3751(15) 0.6008(15) 0.060(8) Uiso 1 1 d . . .
H8 H 0.4647(17) 0.0702(17) 0.8597(18) 0.072(10) Uiso 1 1 d . . .
H9 H 0.4214(17) 0.0496(16) 0.9145(16) 0.066(9) Uiso 1 1 d . . .
H10 H 0.498(2) 0.055(2) 0.937(2) 0.103(13) Uiso 1 1 d . . .
H11 H 0.571(3) 0.193(3) 0.628(3) 0.139(19) Uiso 1 1 d . . .
H12 H 0.643(3) 0.213(3) 0.644(3) 0.17(3) Uiso 1 1 d . . .
H13 H 0.602(2) 0.242(2) 0.579(3) 0.122(16) Uiso 1 1 d . . .
H14 H 0.7792(14) 0.1530(13) 0.9079(13) 0.044(7) Uiso 1 1 d . . .
H15 H 0.7241(13) 0.0566(14) 0.8206(13) 0.045(7) Uiso 1 1 d . . .
H16 H 0.6208(14) -0.0027(14) 0.7281(13) 0.042(7) Uiso 1 1 d . . .
H17 H 0.5185(13) -0.0435(14) 0.6465(13) 0.046(7) Uiso 1 1 d . . .
H18 H 0.4144(13) 0.0264(13) 0.6242(13) 0.041(6) Uiso 1 1 d . . .
H19 H 0.3081(13) 0.1213(14) 0.6118(13) 0.043(7) Uiso 1 1 d . . .
H20 H 0.2476(15) 0.2340(13) 0.6435(13) 0.045(7) Uiso 1 1 d . . .
H21 H 0.725(2) 0.2613(18) 0.9611(19) 0.087(11) Uiso 1 1 d . . .
H22 H 0.6422(18) 0.2761(15) 0.9397(16) 0.064(9) Uiso 1 1 d . . .
H23 H 0.6981(17) 0.3083(19) 0.9021(18) 0.078(10) Uiso 1 1 d . . .
H24 H 0.3582(16) 0.3649(16) 0.7332(15) 0.058(8) Uiso 1 1 d . . .
H25 H 0.3282(15) 0.3195(16) 0.7909(16) 0.065(8) Uiso 1 1 d . . .
H26 H 0.2809(16) 0.3447(15) 0.7200(14) 0.055(7) Uiso 1 1 d . . .
H27 H 0.2264(13) 0.6234(13) 0.6264(12) 0.035(6) Uiso 1 1 d . . .
H28 H 0.2850(15) 0.7065(16) 0.7008(15) 0.057(8) Uiso 1 1 d . . .
H29 H 0.4143(16) 0.7012(17) 0.7442(16) 0.068(9) Uiso 1 1 d . . .
H30 H 0.4766(16) 0.6062(16) 0.7022(15) 0.063(9) Uiso 1 1 d . . .
H31 H 0.4177(14) 0.5156(15) 0.6274(14) 0.055(7) Uiso 1 1 d . . .
H32 H 0.1310(13) 0.4779(14) 0.4593(13) 0.044(7) Uiso 1 1 d . . .
H33 H 0.0706(13) 0.5443(13) 0.3610(13) 0.041(6) Uiso 1 1 d . . .
H34 H 0.1205(13) 0.6567(13) 0.3303(13) 0.044(7) Uiso 1 1 d . . .
H35 H 0.2267(14) 0.7005(15) 0.4015(13) 0.047(7) Uiso 1 1 d . . .
H36 H 0.2856(14) 0.6349(14) 0.4963(13) 0.047(7) Uiso 1 1 d . . .
H37 H 0.3211(14) 0.3570(14) 0.5894(14) 0.049(7) Uiso 1 1 d . . .
H38 H 0.4121(17) 0.2880(17) 0.5554(17) 0.074(10) Uiso 1 1 d . . .
H39 H 0.4747(17) 0.3300(17) 0.4730(16) 0.071(9) Uiso 1 1 d . . .
H40 H 0.4487(16) 0.4441(15) 0.4242(15) 0.062(8) Uiso 1 1 d . . .
H41 H 0.3569(16) 0.5155(17) 0.4607(15) 0.066(9) Uiso 1 1 d . . .
H42 H 0.2151(14) 0.5009(14) 0.6884(13) 0.045(7) Uiso 1 1 d . . .
H43 H 0.1329(16) 0.4327(16) 0.7325(16) 0.066(9) Uiso 1 1 d . . .
H44 H 0.0730(17) 0.3339(18) 0.6689(16) 0.072(9) Uiso 1 1 d . . .
H45 H 0.0966(15) 0.3071(16) 0.5589(14) 0.054(8) Uiso 1 1 d . . .
H46 H 0.1813(13) 0.3743(13) 0.5135(13) 0.043(7) Uiso 1 1 d . . .
H47 H 0.3926(13) 0.4159(13) 0.0575(13) 0.043(7) Uiso 1 1 d . . .
H48 H 0.4689(14) 0.3416(13) 0.1376(12) 0.041(7) Uiso 1 1 d . . .
H49 H 0.4304(15) 0.2880(15) 0.2315(14) 0.052(7) Uiso 1 1 d . . .
H50 H 0.3123(14) 0.3172(14) 0.2495(14) 0.052(7) Uiso 1 1 d . . .
H51 H 0.2339(15) 0.3889(14) 0.1696(13) 0.051(7) Uiso 1 1 d . . .
H52 H 0.2853(12) 0.5238(12) 0.1895(11) 0.030(6) Uiso 1 1 d . . .
H53 H 0.2473(15) 0.6194(15) 0.2463(15) 0.054(8) Uiso 1 1 d . . .
H54 H 0.1612(16) 0.6998(18) 0.1874(16) 0.071(9) Uiso 1 1 d . . .
H55 H 0.1153(15) 0.6818(15) 0.0672(14) 0.054(8) Uiso 1 1 d . . .
H56 H 0.1511(13) 0.5821(13) 0.0121(13) 0.042(7) Uiso 1 1 d . . .
H57 H 0.0876(12) 0.4693(12) 0.0386(11) 0.030(5) Uiso 1 1 d . . .
H58 H -0.0062(14) 0.3972(14) -0.0197(13) 0.048(7) Uiso 1 1 d . . .
H59 H 0.0188(16) 0.2929(16) -0.0806(15) 0.061(8) Uiso 1 1 d . . .
H60 H 0.1421(14) 0.2602(15) -0.0767(14) 0.049(7) Uiso 1 1 d . . .
H61 H 0.2379(13) 0.3345(13) -0.0182(12) 0.038(6) Uiso 1 1 d . . .
H62 H 0.2332(15) 0.4445(15) -0.1014(15) 0.057(9) Uiso 1 1 d . . .
H63 H 0.2832(16) 0.4974(16) -0.1850(17) 0.069(9) Uiso 1 1 d . . .
H64 H 0.3652(16) 0.5953(17) -0.1573(16) 0.070(9) Uiso 1 1 d . . .
H65 H 0.3919(14) 0.6320(14) -0.0411(13) 0.040(7) Uiso 1 1 d . . .
H66 H 0.3489(13) 0.5741(13) 0.0450(13) 0.041(6) Uiso 1 1 d . . .

loop_
_atom_site_aniso_label
_atom_site_aniso_U_11
_atom_site_aniso_U_22
_atom_site_aniso_U_33
_atom_site_aniso_U_23
_atom_site_aniso_U_13
_atom_site_aniso_U_12
Ru1 0.02542(8) 0.02670(8) 0.02535(8) 0.00034(6) 0.00463(5) 0.00019(6)
N1 0.0323(9) 0.0387(10) 0.0337(9) 0.0011(7) 0.0095(7) -0.0056(7)
N2 0.0314(8) 0.0366(10) 0.0319(9) -0.0046(7) 0.0095(7) -0.0021(7)
N3 0.0283(8) 0.0280(8) 0.0335(9) -0.0008(7) 0.0031(7) 0.0012(7)
N4 0.0379(9) 0.0326(9) 0.0377(9) 0.0093(7) 0.0077(7) -0.0002(7)
N5 0.0411(10) 0.0471(11) 0.0332(9) 0.0047(8) 0.0113(8) -0.0024(8)
N6 0.0288(8) 0.0398(10) 0.0344(9) 0.0035(7) 0.0015(7) 0.0028(7)
N7 0.0299(8) 0.0375(9) 0.0307(8) -0.0015(7) 0.0025(7) -0.0044(7)
N8 0.0324(8) 0.0306(9) 0.0258(8) 0.0008(7) 0.0077(6) -0.0003(7)
N9 0.0305(8) 0.0334(9) 0.0333(9) 0.0041(7) 0.0068(7) 0.0052(7)
N10 0.0270(8) 0.0385(9) 0.0359(9) 0.0051(7) 0.0029(7) -0.0033(7)
C1 0.0255(9) 0.0324(10) 0.0303(10) -0.0008(8) 0.0044(7) -0.0018(8)
C2 0.0414(12) 0.0563(15) 0.0355(12) 0.0013(11) 0.0169(9) -0.0082(11)
C3 0.0387(12) 0.0555(15) 0.0337(11) -0.0075(10) 0.0147(9) -0.0068(10)
C4 0.0287(10) 0.0357(11) 0.0368(11) -0.0036(9) 0.0062(8) 0.0009(8)
C5 0.0369(12) 0.0439(13) 0.0523(14) -0.0117(11) 0.0161(10) 0.0035(10)
C6 0.0455(13) 0.0311(12) 0.0708(17) -0.0083(12) 0.0131(12) 0.0057(10)
C7 0.0460(13) 0.0295(11) 0.0578(15) 0.0045(10) 0.0084(11) 0.0039(10)
C8 0.0324(10) 0.0304(10) 0.0404(11) 0.0056(9) 0.0044(9) 0.0015(8)
C9 0.0466(13) 0.0425(14) 0.0504(14) 0.0186(11) 0.0095(11) -0.0035(11)
C10 0.0545(15) 0.0577(16) 0.0446(14) 0.0141(12) 0.0180(12) -0.0051(12)
C11 0.0287(10) 0.0384(11) 0.0298(10) 0.0026(8) 0.0030(8) -0.0007(8)
C12 0.085(2) 0.062(2) 0.0523(17) -0.0076(15) 0.0383(17) -0.0020(18)
C13 0.0529(15) 0.0375(13) 0.0567(16) 0.0026(12) 0.0198(13) -0.0075(11)
C14 0.0311(10) 0.0342(11) 0.0288(9) 0.0026(8) 0.0067(8) -0.0005(8)
C15 0.0290(11) 0.0559(15) 0.0422(12) 0.0021(11) -0.0026(9) -0.0009(10)
C16 0.0344(11) 0.0519(14) 0.0365(12) -0.0033(11) -0.0016(9) -0.0090(10)
C17 0.0358(10) 0.0335(11) 0.0268(9) 0.0009(8) 0.0075(8) -0.0035(8)
C18 0.0494(13) 0.0384(12) 0.0322(11) -0.0048(9) 0.0052(10) -0.0084(10)
C19 0.0647(16) 0.0321(12) 0.0367(12) -0.0059(10) 0.0154(11) 0.0012(11)
C20 0.0479(13) 0.0339(12) 0.0417(12) 0.0000(9) 0.0144(10) 0.0092(10)
C21 0.0362(10) 0.0329(10) 0.0306(10) 0.0024(8) 0.0113(8) 0.0020(8)
C22 0.0323(11) 0.0423(13) 0.0478(13) 0.0094(10) 0.0102(9) 0.0100(10)
C23 0.0265(10) 0.0496(14) 0.0488(13) 0.0119(11) 0.0035(9) 0.0041(10)
C24 0.0275(9) 0.0327(10) 0.0298(9) 0.0035(8) 0.0078(7) -0.0019(8)
C25 0.0374(13) 0.0430(14) 0.0460(13) -0.0007(11) -0.0008(10) -0.0091(11)
C26 0.0368(12) 0.0471(14) 0.0457(14) 0.0010(11) 0.0017(10) 0.0118(11)
B1 0.0309(11) 0.0300(11) 0.0275(10) -0.0025(9) 0.0042(8) 0.0035(9)
B2 0.0301(11) 0.0349(12) 0.0316(11) 0.0016(9) 0.0037(9) 0.0005(9)
C27 0.0408(11) 0.0383(12) 0.0303(10) 0.0030(9) 0.0051(8) 0.0002(9)
C28 0.0432(13) 0.0430(13) 0.0466(13) -0.0015(11) -0.0022(10) 0.0013(11)
C29 0.0506(15) 0.0512(16) 0.0517(15) -0.0003(12) -0.0079(12) -0.0069(12)
C30 0.0748(19) 0.0464(15) 0.0327(12) 0.0006(11) -0.0003(12) -0.0138(13)
C31 0.0739(18) 0.0422(14) 0.0388(13) -0.0019(11) 0.0172(12) 0.0026(13)
C32 0.0464(14) 0.0498(14) 0.0382(12) -0.0013(10) 0.0100(10) 0.0029(11)
C33 0.0321(10) 0.0340(11) 0.0311(10) -0.0014(8) 0.0097(8) 0.0052(8)
C34 0.0355(11) 0.0440(13) 0.0397(12) 0.0041(10) 0.0115(9) 0.0016(10)
C35 0.0516(14) 0.0463(14) 0.0440(13) 0.0131(11) 0.0207(11) 0.0048(11)
C36 0.0536(14) 0.0507(14) 0.0294(11) 0.0070(10) 0.0105(10) 0.0147(11)
C37 0.0461(13) 0.0437(13) 0.0321(11) -0.0069(10) 0.0002(9) 0.0064(10)
C38 0.0429(12) 0.0331(11) 0.0361(11) -0.0032(9) 0.0042(9) 0.0048(9)
C39 0.0286(10) 0.0356(11) 0.0358(11) -0.0017(9) 0.0009(8) -0.0015(8)
C40 0.0435(13) 0.0381(13) 0.0685(17) 0.0073(12) 0.0232(12) 0.0022(10)
C41 0.0459(14) 0.0547(16) 0.0717(18) 0.0039(14) 0.0277(13) 0.0038(12)
C42 0.0380(13) 0.0511(15) 0.0640(16) -0.0092(13) 0.0093(11) 0.0095(11)
C43 0.0494(14) 0.0427(14) 0.0609(16) 0.0047(12) 0.0052(12) 0.0157(12)
C44 0.0426(13) 0.0468(14) 0.0424(13) 0.0065(10) 0.0086(10) 0.0087(10)
C45 0.0289(10) 0.0385(12) 0.0420(12) 0.0099(9) 0.0036(8) 0.0081(9)
C46 0.0396(12) 0.0543(15) 0.0468(14) 0.0171(12) 0.0100(10) 0.0134(11)
C47 0.0531(16) 0.075(2) 0.0615(18) 0.0303(16) 0.0261(14) 0.0214(15)
C48 0.0429(15) 0.068(2) 0.103(3) 0.042(2) 0.0268(16) 0.0082(14)
C49 0.0420(14) 0.0461(16) 0.090(2) 0.0175(15) 0.0096(14) -0.0017(12)
C50 0.0367(12) 0.0410(13) 0.0579(16) 0.0099(11) 0.0056(11) 0.0022(10)
C51 0.0335(10) 0.0288(10) 0.0275(9) -0.0041(8) 0.0025(8) -0.0012(8)
C52 0.0408(11) 0.0351(11) 0.0300(10) -0.0015(9) 0.0073(9) 0.0050(9)
C53 0.0344(12) 0.0397(12) 0.0447(13) -0.0059(10) 0.0001(9) 0.0070(9)
C54 0.0523(14) 0.0318(11) 0.0390(12) 0.0021(9) -0.0081(10) 0.0034(10)
C55 0.0575(15) 0.0495(15) 0.0442(14) 0.0181(11) 0.0075(11) 0.0009(12)
C56 0.0400(12) 0.0467(13) 0.0449(13) 0.0097(10) 0.0100(10) 0.0005(10)
C57 0.0294(10) 0.0316(10) 0.0344(10) -0.0044(8) 0.0107(8) -0.0051(8)
C58 0.0371(12) 0.0428(13) 0.0365(11) -0.0082(10) 0.0088(9) -0.0074(10)
C59 0.0541(15) 0.0575(16) 0.0480(15) -0.0253(13) 0.0194(12) -0.0183(13)
C60 0.0464(14) 0.0453(15) 0.088(2) -0.0351(15) 0.0300(14) -0.0131(12)
C61 0.0339(12) 0.0324(12) 0.0825(19) -0.0132(12) 0.0147(12) -0.0016(10)
C62 0.0328(11) 0.0308(11) 0.0482(13) -0.0065(9) 0.0076(9) -0.0021(9)
C63 0.0402(12) 0.0434(13) 0.0401(12) -0.0111(10) 0.0036(9) 0.0056(10)
C64 0.0378(11) 0.0321(11) 0.0270(9) -0.0022(8) 0.0015(8) 0.0040(8)
C65 0.0380(11) 0.0303(11) 0.0321(10) -0.0013(8) 0.0019(8) 0.0037(9)
C66 0.0350(12) 0.0396(12) 0.0462(13) 0.0021(10) -0.0032(9) 0.0013(10)
C67 0.0481(14) 0.0414(13) 0.0417(13) -0.0042(10) -0.0079(10) -0.0058(11)
C68 0.0578(15) 0.0390(13) 0.0389(12) -0.0121(10) 0.0029(10) 0.0012(11)
C69 0.0324(10) 0.0393(12) 0.0311(10) 0.0041(9) 0.0071(8) 0.0146(9)
C70 0.0424(13) 0.0653(17) 0.0315(11) 0.0019(11) 0.0051(10) 0.0154(12)
C71 0.0522(15) 0.096(2) 0.0298(12) 0.0139(14) 0.0095(11) 0.0272(16)
C72 0.0501(15) 0.091(2) 0.0494(15) 0.0370(16) 0.0248(13) 0.0306(16)
C73 0.0428(14) 0.0555(16) 0.0627(17) 0.0217(13) 0.0202(12) 0.0118(13)
C74 0.0421(12) 0.0440(13) 0.0381(12) 0.0080(10) 0.0140(10) 0.0087(10)

loop_
_atom_type_symbol
_atom_type_description
_atom_type_scat_dispersion_real
_atom_type_scat_dispersion_imag
_atom_type_scat_source
C C 0.0033 0.0016 'International Tables Vol C Tables 4.2.6.8 and 6.1.1.4'
H H 0.0000 0.0000 'International Tables Vol C Tables 4.2.6.8 and 6.1.1.4'
B B 0.0013 0.0007 'International Tables Vol C Tables 4.2.6.8 and 6.1.1.4'
N N 0.0061 0.0033 'International Tables Vol C Tables 4.2.6.8 and 6.1.1.4'
Ru Ru -1.2594 0.8363 'International Tables Vol C Tables 4.2.6.8 and 6.1.1.4'

loop_
_geom_angle_atom_site_label_1
_geom_angle_atom_site_label_2
_geom_angle_atom_site_label_3
_geom_angle
_geom_angle_site_symmetry_1
_geom_angle_site_symmetry_3
_geom_angle_publ_flag
N3 Ru1 N8 175.78(6) . . ?
N3 Ru1 C14 99.44(7) . . ?
N8 Ru1 C14 77.07(7) . . ?
N3 Ru1 C24 106.74(7) . . ?
N8 Ru1 C24 76.80(7) . . ?
C14 Ru1 C24 153.81(8) . . ?
N3 Ru1 C11 76.68(8) . . ?
N8 Ru1 C11 101.10(7) . . ?
C14 Ru1 C11 94.65(8) . . ?
C24 Ru1 C11 91.92(8) . . ?
N3 Ru1 C1 76.94(7) . . ?
N8 Ru1 C1 105.34(7) . . ?
C14 Ru1 C1 91.39(8) . . ?
C24 Ru1 C1 93.92(7) . . ?
C11 Ru1 C1 153.56(8) . . ?
C1 N1 C2 111.15(19) . . ?
C1 N1 C13 123.98(19) . . ?
C2 N1 C13 124.8(2) . . ?
C1 N2 C4 118.91(17) . . ?
C1 N2 C3 110.86(18) . . ?
C4 N2 C3 130.22(19) . . ?
C4 N3 C8 118.54(18) . . ?
C4 N3 Ru1 120.48(14) . . ?
C8 N3 Ru1 120.71(14) . . ?
C11 N4 C8 118.86(17) . . ?
C11 N4 C9 110.82(19) . . ?
C8 N4 C9 130.3(2) . . ?
C11 N5 C10 111.5(2) . . ?
C11 N5 C12 123.9(2) . . ?
C10 N5 C12 124.6(2) . . ?
C14 N6 C15 111.30(19) . . ?
C14 N6 C26 123.89(18) . . ?
C15 N6 C26 124.78(19) . . ?
C14 N7 C17 118.64(16) . . ?
C14 N7 C16 111.11(18) . . ?
C17 N7 C16 130.19(19) . . ?
C21 N8 C17 118.97(17) . . ?
C21 N8 Ru1 120.60(13) . . ?
C17 N8 Ru1 120.38(13) . . ?
C24 N9 C21 118.40(16) . . ?
C24 N9 C22 110.94(18) . . ?
C21 N9 C22 130.60(19) . . ?
C24 N10 C23 111.30(19) . . ?
C24 N10 C25 122.88(19) . . ?
C23 N10 C25 125.76(19) . . ?
N1 C1 N2 103.59(17) . . ?
N1 C1 Ru1 143.53(15) . . ?
N2 C1 Ru1 112.87(14) . . ?
C3 C2 N1 108.3(2) . . ?
C2 C3 N2 106.1(2) . . ?
N3 C4 C5 122.3(2) . . ?
N3 C4 N2 110.49(17) . . ?
C5 C4 N2 127.2(2) . . ?
C4 C5 C6 117.5(2) . . ?
C7 C6 C5 121.5(2) . . ?
C6 C7 C8 117.4(2) . . ?
N3 C8 C7 122.7(2) . . ?
N3 C8 N4 110.23(18) . . ?
C7 C8 N4 127.0(2) . . ?
C10 C9 N4 105.9(2) . . ?
C9 C10 N5 108.2(2) . . ?
N5 C11 N4 103.62(18) . . ?
N5 C11 Ru1 142.94(17) . . ?
N4 C11 Ru1 113.44(14) . . ?
N6 C14 N7 103.53(17) . . ?
N6 C14 Ru1 142.99(16) . . ?
N7 C14 Ru1 113.43(13) . . ?
C16 C15 N6 108.4(2) . . ?
C15 C16 N7 105.7(2) . . ?
N8 C17 C18 122.3(2) . . ?
N8 C17 N7 110.45(17) . . ?
C18 C17 N7 127.27(19) . . ?
C17 C18 C19 117.5(2) . . ?
C20 C19 C18 121.4(2) . . ?
C21 C20 C19 117.6(2) . . ?
N8 C21 C20 122.2(2) . . ?
N8 C21 N9 110.42(17) . . ?
C20 C21 N9 127.3(2) . . ?
C23 C22 N9 106.1(2) . . ?
C22 C23 N10 107.95(19) . . ?
N10 C24 N9 103.67(17) . . ?
N10 C24 Ru1 142.67(16) . . ?
N9 C24 Ru1 113.66(13) . . ?
C51 B1 C64 106.42(16) . . ?
C51 B1 C69 112.47(16) . . ?
C64 B1 C69 109.35(16) . . ?
C51 B1 C57 110.35(16) . . ?
C64 B1 C57 112.54(16) . . ?
C69 B1 C57 105.82(16) . . ?
C39 B2 C27 108.68(16) . . ?
C39 B2 C45 110.16(17) . . ?
C27 B2 C45 110.75(17) . . ?
C39 B2 C33 109.09(16) . . ?
C27 B2 C33 107.67(17) . . ?
C45 B2 C33 110.43(16) . . ?
C28 C27 C32 114.6(2) . . ?
C28 C27 B2 123.8(2) . . ?
C32 C27 B2 121.52(19) . . ?
C29 C28 C27 122.6(2) . . ?
C30 C29 C28 120.6(3) . . ?
C31 C30 C29 118.7(2) . . ?
C30 C31 C32 120.4(3) . . ?
C31 C32 C27 122.9(2) . . ?
C38 C33 C34 114.6(2) . . ?
C38 C33 B2 123.79(19) . . ?
C34 C33 B2 121.61(18) . . ?
C35 C34 C33 122.9(2) . . ?
C36 C35 C34 120.4(2) . . ?
C35 C36 C37 118.8(2) . . ?
C36 C37 C38 120.3(2) . . ?
C37 C38 C33 123.0(2) . . ?
C40 C39 C44 114.0(2) . . ?
C40 C39 B2 122.5(2) . . ?
C44 C39 B2 123.30(19) . . ?
C39 C40 C41 123.7(2) . . ?
C42 C41 C40 119.8(3) . . ?
C43 C42 C41 118.8(2) . . ?
C42 C43 C44 120.3(3) . . ?
C43 C44 C39 123.3(2) . . ?
C46 C45 C50 114.6(2) . . ?
C46 C45 B2 124.3(2) . . ?
C50 C45 B2 121.1(2) . . ?
C47 C46 C45 122.9(3) . . ?
C48 C47 C46 120.2(3) . . ?
C47 C48 C49 119.3(3) . . ?
C48 C49 C50 120.2(3) . . ?
C49 C50 C45 122.8(3) . . ?
C52 C51 C56 114.65(19) . . ?
C52 C51 B1 125.78(18) . . ?
C56 C51 B1 119.56(18) . . ?
C51 C52 C53 123.0(2) . . ?
C54 C53 C52 120.1(2) . . ?
C53 C54 C55 119.1(2) . . ?
C54 C55 C56 119.9(2) . . ?
C55 C56 C51 123.1(2) . . ?
C62 C57 C58 114.5(2) . . ?
C62 C57 B1 120.71(18) . . ?
C58 C57 B1 124.76(19) . . ?
C59 C58 C57 122.6(2) . . ?
C60 C59 C58 120.8(3) . . ?
C59 C60 C61 118.7(2) . . ?
C60 C61 C62 120.0(3) . . ?
C61 C62 C57 123.4(2) . . ?
C68 C63 C64 123.1(2) . . ?
C65 C64 C63 114.79(19) . . ?
C65 C64 B1 125.75(18) . . ?
C63 C64 B1 119.45(19) . . ?
C66 C65 C64 122.5(2) . . ?
C67 C66 C65 120.5(2) . . ?
C68 C67 C66 118.9(2) . . ?
C67 C68 C63 119.9(2) . . ?
C74 C69 C70 114.9(2) . . ?
C74 C69 B1 120.03(18) . . ?
C70 C69 B1 125.1(2) . . ?
C71 C70 C69 122.5(3) . . ?
C72 C71 C70 120.8(3) . . ?
C71 C72 C73 119.0(3) . . ?
C72 C73 C74 120.0(3) . . ?
C69 C74 C73 122.9(2) . . ?

loop_
_geom_bond_atom_site_label_1
_geom_bond_atom_site_label_2
_geom_bond_distance
_geom_bond_site_symmetry_2
_geom_bond_publ_flag
Ru1 N3 2.0177(17) . ?
Ru1 N8 2.0198(16) . ?
Ru1 C14 2.048(2) . ?
Ru1 C24 2.0486(19) . ?
Ru1 C11 2.053(2) . ?
Ru1 C1 2.0551(19) . ?
N1 C1 1.343(3) . ?
N1 C2 1.394(3) . ?
N1 C13 1.450(3) . ?
N2 C1 1.390(3) . ?
N2 C4 1.390(3) . ?
N2 C3 1.396(3) . ?
N3 C4 1.348(3) . ?
N3 C8 1.352(3) . ?
N4 C11 1.383(3) . ?
N4 C8 1.390(3) . ?
N4 C9 1.400(3) . ?
N5 C11 1.340(3) . ?
N5 C10 1.387(3) . ?
N5 C12 1.450(4) . ?
N6 C14 1.344(3) . ?
N6 C15 1.390(3) . ?
N6 C26 1.457(3) . ?
N7 C14 1.387(3) . ?
N7 C17 1.396(3) . ?
N7 C16 1.399(3) . ?
N8 C21 1.351(3) . ?
N8 C17 1.352(2) . ?
N9 C24 1.387(3) . ?
N9 C21 1.396(3) . ?
N9 C22 1.399(3) . ?
N10 C24 1.342(2) . ?
N10 C23 1.398(3) . ?
N10 C25 1.459(3) . ?
C2 C3 1.322(4) . ?
C4 C5 1.379(3) . ?
C5 C6 1.388(4) . ?
C6 C7 1.373(4) . ?
C7 C8 1.377(3) . ?
C9 C10 1.325(4) . ?
C15 C16 1.329(4) . ?
C17 C18 1.378(3) . ?
C18 C19 1.385(3) . ?
C19 C20 1.383(3) . ?
C20 C21 1.378(3) . ?
C22 C23 1.327(4) . ?
B1 C51 1.636(3) . ?
B1 C64 1.641(3) . ?
B1 C69 1.653(3) . ?
B1 C57 1.655(3) . ?
B2 C39 1.646(3) . ?
B2 C27 1.647(3) . ?
B2 C45 1.652(3) . ?
B2 C33 1.663(3) . ?
C27 C28 1.400(3) . ?
C27 C32 1.403(3) . ?
C28 C29 1.389(3) . ?
C29 C30 1.377(4) . ?
C30 C31 1.371(4) . ?
C31 C32 1.388(4) . ?
C33 C38 1.400(3) . ?
C33 C34 1.403(3) . ?
C34 C35 1.393(3) . ?
C35 C36 1.374(4) . ?
C36 C37 1.378(4) . ?
C37 C38 1.393(3) . ?
C39 C40 1.386(3) . ?
C39 C44 1.394(3) . ?
C40 C41 1.392(3) . ?
C41 C42 1.373(4) . ?
C42 C43 1.365(4) . ?
C43 C44 1.391(3) . ?
C45 C46 1.397(3) . ?
C45 C50 1.409(3) . ?
C46 C47 1.396(4) . ?
C47 C48 1.369(5) . ?
C48 C49 1.372(5) . ?
C49 C50 1.390(4) . ?
C51 C52 1.385(3) . ?
C51 C56 1.402(3) . ?
C52 C53 1.398(3) . ?
C53 C54 1.367(3) . ?
C54 C55 1.378(4) . ?
C55 C56 1.383(3) . ?
C57 C62 1.399(3) . ?
C57 C58 1.401(3) . ?
C58 C59 1.393(3) . ?
C59 C60 1.370(4) . ?
C60 C61 1.380(4) . ?
C61 C62 1.389(3) . ?
C63 C68 1.388(3) . ?
C63 C64 1.409(3) . ?
C64 C65 1.396(3) . ?
C65 C66 1.394(3) . ?
C66 C67 1.381(3) . ?
C67 C68 1.379(4) . ?
C69 C74 1.394(3) . ?
C69 C70 1.404(3) . ?
C70 C71 1.391(4) . ?
C71 C72 1.363(5) . ?
C72 C73 1.381(4) . ?
C73 C74 1.395(3) . ?
